data_4025278
loop_
_publ_author_name
'Marcin Ptaszek'
'Doroth\'ee Lahaye'
'Michael Krayer'
'Chinnasamy Muthiah'
'Jonathan S. Lindsey'

_publ_contact_author_address
;Department of Chemistry 
North Carolina State University 
Raleigh, NC 27695-8204    
;
_publ_contact_author_email jlindsey@ncsu.edu
_publ_contact_author_fax 919-513-2830
_publ_contact_author_name 'Jonathan S. Lindsey'
_publ_contact_author_phone 919-515-6406
_publ_section_title
;
 De Novo Synthesis of Long-Wavelength Absorbing
 Chlorin-13,15-dicarboximides
;
_journal_name_full 'Journal of Organic Chemistry'
_journal_page_first 1659
_journal_page_last 1673
_journal_paper_doi 10.1021/jo902649d
_journal_volume 75
_journal_year 2010
_chemical_formula_sum 'C39 H32.9754 N5 O2 Pd0.0123'
_chemical_formula_weight 604.99
_chemical_name_systematic
; 
 ? 
;
_space_group_IT_number 2
_symmetry_cell_setting triclinic
_symmetry_space_group_name_Hall '-P 1'
_symmetry_space_group_name_H-M 'P -1'
_atom_sites_solution_hydrogens geom
_atom_sites_solution_primary direct
_atom_sites_solution_secondary difmap
_audit_creation_method SHELXL-97
_cell_angle_alpha 110.8296(13)
_cell_angle_beta 98.1694(13)
_cell_angle_gamma 94.4360(13)
_cell_formula_units_Z 2
_cell_length_a 7.8909(2)
_cell_length_b 13.6655(4)
_cell_length_c 14.8001(4)
_cell_measurement_reflns_used 9859
_cell_measurement_temperature 110
_cell_measurement_theta_max 34.85
_cell_measurement_theta_min 3.00
_cell_volume 1462.32(7)
_computing_cell_refinement SAINT
_computing_data_collection Apex2
_computing_data_reduction SAINT
_computing_molecular_graphics NRCVAX
_computing_publication_material cif2tables.py
_computing_structure_refinement XL
_computing_structure_solution SIR92
_diffrn_ambient_temperature 110
_diffrn_measured_fraction_theta_full 0.985
_diffrn_measured_fraction_theta_max 0.911
_diffrn_measurement_device_type 'Bruker-Nonius Kappa Axis X8 Apex2'
_diffrn_measurement_method 'omega and phi scans'
_diffrn_radiation_monochromator graphite
_diffrn_radiation_source 'fine-focus sealed tube'
_diffrn_radiation_type MoK\a
_diffrn_radiation_wavelength 0.71073
_diffrn_reflns_av_R_equivalents 0.0306
_diffrn_reflns_av_sigmaI/netI 0.0446
_diffrn_reflns_limit_h_max 12
_diffrn_reflns_limit_h_min -9
_diffrn_reflns_limit_k_max 21
_diffrn_reflns_limit_k_min -22
_diffrn_reflns_limit_l_max 21
_diffrn_reflns_limit_l_min -23
_diffrn_reflns_number 56178
_diffrn_reflns_theta_full 32.30
_diffrn_reflns_theta_max 35.12
_diffrn_reflns_theta_min 2.57
_exptl_absorpt_coefficient_mu 0.094
_exptl_absorpt_correction_T_max 0.9944
_exptl_absorpt_correction_T_min 0.9670
_exptl_absorpt_correction_type multi-scan
_exptl_absorpt_process_details SADABS
_exptl_crystal_colour purple
_exptl_crystal_density_diffrn 1.374
_exptl_crystal_density_method 'not measured'
_exptl_crystal_description plate
_exptl_crystal_F_000 637
_exptl_crystal_size_max 0.36
_exptl_crystal_size_mid 0.31
_exptl_crystal_size_min 0.06
_refine_diff_density_max 0.799
_refine_diff_density_min -0.319
_refine_diff_density_rms 0.074
_refine_ls_extinction_method none
_refine_ls_goodness_of_fit_ref 1.061
_refine_ls_hydrogen_treatment constr
_refine_ls_matrix_type full
_refine_ls_number_parameters 430
_refine_ls_number_reflns 11839
_refine_ls_number_restraints 0
_refine_ls_restrained_S_all 1.061
_refine_ls_R_factor_all 0.0973
_refine_ls_R_factor_gt 0.0612
_refine_ls_shift/su_max 0.000
_refine_ls_shift/su_mean 0.000
_refine_ls_structure_factor_coef Fsqd
_refine_ls_weighting_details 'calc w=1/[\s^2^(Fo^2^)+(0.0968P)^2^+0.3759P] where P=(Fo^2^+2Fc^2^)/3'
_refine_ls_weighting_scheme calc
_refine_ls_wR_factor_gt 0.1653
_refine_ls_wR_factor_ref 0.1863
_reflns_number_gt 7992
_reflns_number_total 11839
_reflns_threshold_expression >2sigma(I)
_cod_data_source_file jo902649d_si_003.cif
_cod_data_source_block x10004
_cod_database_code 4025278

loop_
_symmetry_equiv_pos_as_xyz
'x, y, z'
'-x, -y, -z'

loop_
_atom_site_label
_atom_site_type_symbol
_atom_site_fract_x
_atom_site_fract_y
_atom_site_fract_z
_atom_site_U_iso_or_equiv
_atom_site_adp_type
_atom_site_occupancy
_atom_site_symmetry_multiplicity
_atom_site_calc_flag
_atom_site_refinement_flags
_atom_site_disorder_assembly
_atom_site_disorder_group
O1 O 0.30450(12) 0.08222(7) 0.57425(6) 0.01939(19) Uani 1 1 d . A .
O2 O 0.18658(14) 0.20160(7) 0.53041(7) 0.0244(2) Uani 1 1 d . A .
N1 N -0.22455(15) -0.19915(9) 0.06618(8) 0.0225(2) Uani 0.9877(5) 1 d P A 1
H1 H -0.1550 -0.1939 0.1202 0.027 Uiso 0.9877(5) 1 calc PR A 1
N3 N 0.09544(14) -0.17028(8) 0.32154(8) 0.0174(2) Uani 0.9877(5) 1 d P A 1
H3 H 0.0252 -0.1774 0.2671 0.021 Uiso 0.9877(5) 1 calc PR A 1
Pd1' Pd -0.0708(9) -0.1837(5) 0.1971(5) 0.014(2) Uani 0.0123(5) 1 d P A 2
N1' N -0.22455(15) -0.19915(9) 0.06618(8) 0.0225(2) Uani 0.0123(5) 1 d P A 2
N3' N 0.09544(14) -0.17028(8) 0.32154(8) 0.0174(2) Uani 0.0123(5) 1 d P A 2
N2 N -0.07787(16) -0.34320(9) 0.14805(9) 0.0238(2) Uani 1 1 d . . .
N4 N -0.06224(14) -0.01688(8) 0.25117(8) 0.0165(2) Uani 1 1 d . . .
N5 N 0.43734(14) -0.03762(8) 0.62998(8) 0.0186(2) Uani 1 1 d . A .
C1 C -0.27215(17) -0.11597(11) 0.04374(9) 0.0206(3) Uani 1 1 d . . .
C2 C -0.38093(19) -0.15861(11) -0.05086(10) 0.0242(3) Uani 1 1 d . A .
H2 H -0.4319 -0.1189 -0.0861 0.029 Uiso 1 1 calc R . .
C3 C -0.3991(2) -0.26634(12) -0.08200(10) 0.0279(3) Uani 1 1 d . . .
H3A H -0.4654 -0.3148 -0.1423 0.034 Uiso 1 1 calc R A .
C4 C -0.30084(19) -0.29303(11) -0.00779(10) 0.0264(3) Uani 1 1 d . A .
C5 C -0.2837(2) -0.39206(12) -0.00674(11) 0.0321(4) Uani 1 1 d . . .
H5 H -0.3496 -0.4503 -0.0603 0.039 Uiso 1 1 calc R A .
C6 C -0.1787(2) -0.41589(11) 0.06555(11) 0.0294(3) Uani 1 1 d . A .
C7 C -0.1559(2) -0.52272(12) 0.05705(12) 0.0368(4) Uani 1 1 d . . .
H7 H -0.2139 -0.5863 0.0066 0.044 Uiso 1 1 calc R A .
C8 C -0.0354(2) -0.51384(11) 0.13544(11) 0.0309(3) Uani 1 1 d . A .
H8 H 0.0094 -0.5700 0.1504 0.037 Uiso 1 1 calc R . .
C9 C 0.01184(18) -0.40163(10) 0.19204(10) 0.0227(3) Uani 1 1 d . A .
C10 C 0.12998(17) -0.35946(9) 0.28116(9) 0.0186(2) Uani 1 1 d . . .
C11 C 0.16589(17) -0.25245(9) 0.34128(9) 0.0181(2) Uani 1 1 d . A .
C12 C 0.27168(17) -0.20732(10) 0.43557(9) 0.0184(2) Uani 1 1 d . . .
H12 H 0.3377 -0.2440 0.4685 0.022 Uiso 1 1 calc R A .
C13 C 0.26160(16) -0.10039(9) 0.47103(9) 0.0166(2) Uani 1 1 d . A .
C14 C 0.15113(16) -0.07778(9) 0.39849(9) 0.0156(2) Uani 1 1 d . . .
C15 C 0.11725(16) 0.02544(9) 0.41024(8) 0.0152(2) Uani 1 1 d . A .
C16 C 0.02079(16) 0.05450(9) 0.33885(9) 0.0156(2) Uani 1 1 d . A .
C17 C 0.00260(18) 0.16703(10) 0.34919(9) 0.0197(2) Uani 1 1 d . . .
H17A H 0.1172 0.2108 0.3674 0.024 Uiso 1 1 calc R A .
H17B H -0.0679 0.1992 0.3995 0.024 Uiso 1 1 calc R . .
C18 C -0.08842(17) 0.15609(10) 0.24677(9) 0.0196(2) Uani 1 1 d . A .
C19 C -0.13186(16) 0.03660(10) 0.19651(9) 0.0174(2) Uani 1 1 d . A .
C20 C -0.22769(17) -0.00904(10) 0.10220(10) 0.0208(3) Uani 1 1 d . A .
H20 H -0.2685 0.0388 0.0736 0.025 Uiso 1 1 calc R . .
C21 C 0.0325(2) 0.19753(12) 0.19196(11) 0.0281(3) Uani 1 1 d . . .
H21A H 0.1389 0.1651 0.1928 0.042 Uiso 1 1 calc R A .
H21B H 0.0608 0.2745 0.2243 0.042 Uiso 1 1 calc R . .
H21C H -0.0250 0.1795 0.1238 0.042 Uiso 1 1 calc R . .
C22 C -0.2492(2) 0.21254(12) 0.25286(12) 0.0306(3) Uani 1 1 d . . .
H22A H -0.3078 0.2017 0.1864 0.046 Uiso 1 1 calc R A .
H22B H -0.2147 0.2883 0.2905 0.046 Uiso 1 1 calc R . .
H22C H -0.3279 0.1837 0.2856 0.046 Uiso 1 1 calc R . .
C23 C 0.21744(16) -0.43511(9) 0.31797(9) 0.0182(2) Uani 1 1 d . A .
C24 C 0.12539(17) -0.48974(10) 0.36390(10) 0.0205(3) Uani 1 1 d . . .
C25 C 0.20370(18) -0.56173(10) 0.39711(10) 0.0216(3) Uani 1 1 d . A .
H25 H 0.1410 -0.5982 0.4286 0.026 Uiso 1 1 calc R . .
C26 C 0.37125(17) -0.58167(10) 0.38545(10) 0.0194(2) Uani 1 1 d . . .
C27 C 0.45957(17) -0.52644(10) 0.34006(9) 0.0188(2) Uani 1 1 d . A .
H27 H 0.5740 -0.5390 0.3315 0.023 Uiso 1 1 calc R . .
C28 C 0.38676(17) -0.45311(10) 0.30647(9) 0.0190(2) Uani 1 1 d . . .
C29 C -0.0584(2) -0.47340(12) 0.37515(13) 0.0296(3) Uani 1 1 d . A .
H29A H -0.0994 -0.5137 0.4128 0.044 Uiso 1 1 calc R . .
H29B H -0.1321 -0.4977 0.3100 0.044 Uiso 1 1 calc R . .
H29C H -0.0633 -0.3981 0.4100 0.044 Uiso 1 1 calc R . .
C30 C 0.45287(19) -0.66113(11) 0.42050(11) 0.0252(3) Uani 1 1 d . A .
H30A H 0.4406 -0.7289 0.3652 0.038 Uiso 1 1 calc R . .
H30B H 0.3952 -0.6707 0.4718 0.038 Uiso 1 1 calc R . .
H30C H 0.5758 -0.6354 0.4472 0.038 Uiso 1 1 calc R . .
C31 C 0.4942(2) -0.39317(12) 0.26144(11) 0.0276(3) Uani 1 1 d . A .
H31A H 0.4182 -0.3733 0.2143 0.041 Uiso 1 1 calc R . .
H31B H 0.5744 -0.4380 0.2274 0.041 Uiso 1 1 calc R . .
H31C H 0.5599 -0.3293 0.3133 0.041 Uiso 1 1 calc R . .
C32 C 0.34042(16) -0.01849(9) 0.56313(9) 0.0169(2) Uani 1 1 d . . .
C33 C 0.20060(17) 0.10878(10) 0.50451(9) 0.0178(2) Uani 1 1 d . . .
C34 C 0.52192(17) 0.03724(10) 0.72235(9) 0.0182(2) Uani 1 1 d . . .
C35 C 0.64170(18) -0.00366(11) 0.77360(10) 0.0215(3) Uani 1 1 d . A .
H35 H 0.6571 -0.0759 0.7455 0.026 Uiso 1 1 calc R . .
C36 C 0.73904(18) 0.06022(12) 0.86555(10) 0.0253(3) Uani 1 1 d . . .
H36 H 0.8214 0.0317 0.8989 0.030 Uiso 1 1 calc R A .
C37 C 0.7152(2) 0.16415(12) 0.90742(10) 0.0266(3) Uani 1 1 d . A .
H37 H 0.7823 0.2083 0.9693 0.032 Uiso 1 1 calc R . .
C38 C 0.5918(2) 0.20420(11) 0.85832(10) 0.0275(3) Uani 1 1 d . . .
H38 H 0.5731 0.2756 0.8881 0.033 Uiso 1 1 calc R A .
C39 C 0.49530(19) 0.14167(11) 0.76646(10) 0.0245(3) Uani 1 1 d . A .
H39 H 0.4116 0.1703 0.7341 0.029 Uiso 1 1 calc R . .

loop_
_atom_site_aniso_label
_atom_site_aniso_U_11
_atom_site_aniso_U_22
_atom_site_aniso_U_33
_atom_site_aniso_U_23
_atom_site_aniso_U_13
_atom_site_aniso_U_12
O1 0.0264(5) 0.0124(4) 0.0157(4) 0.0044(3) -0.0048(3) 0.0014(3)
O2 0.0364(6) 0.0122(4) 0.0189(4) 0.0024(3) -0.0044(4) 0.0037(4)
N1 0.0258(6) 0.0167(5) 0.0180(5) 0.0024(4) -0.0077(4) 0.0042(4)
N3 0.0212(5) 0.0109(4) 0.0161(5) 0.0033(4) -0.0051(4) 0.0017(4)
Pd1' 0.015(4) 0.009(3) 0.014(4) 0.003(3) -0.006(2) 0.002(2)
N1' 0.0258(6) 0.0167(5) 0.0180(5) 0.0024(4) -0.0077(4) 0.0042(4)
N3' 0.0212(5) 0.0109(4) 0.0161(5) 0.0033(4) -0.0051(4) 0.0017(4)
N2 0.0277(6) 0.0145(5) 0.0223(5) 0.0035(4) -0.0084(4) 0.0037(4)
N4 0.0175(5) 0.0148(5) 0.0157(5) 0.0056(4) -0.0015(4) 0.0026(4)
N5 0.0208(5) 0.0157(5) 0.0159(5) 0.0050(4) -0.0041(4) 0.0003(4)
C1 0.0222(6) 0.0203(6) 0.0169(6) 0.0058(5) -0.0028(5) 0.0049(5)
C2 0.0274(7) 0.0230(6) 0.0184(6) 0.0057(5) -0.0042(5) 0.0057(5)
C3 0.0324(7) 0.0235(7) 0.0183(6) 0.0012(5) -0.0097(5) 0.0059(5)
C4 0.0296(7) 0.0200(6) 0.0210(6) 0.0016(5) -0.0080(5) 0.0070(5)
C5 0.0377(8) 0.0185(6) 0.0266(7) 0.0003(5) -0.0162(6) 0.0047(6)
C6 0.0360(8) 0.0168(6) 0.0245(7) 0.0014(5) -0.0129(6) 0.0034(5)
C7 0.0484(10) 0.0138(6) 0.0322(8) -0.0005(6) -0.0188(7) 0.0029(6)
C8 0.0401(8) 0.0141(6) 0.0288(7) 0.0030(5) -0.0113(6) 0.0046(5)
C9 0.0259(6) 0.0136(5) 0.0220(6) 0.0031(5) -0.0073(5) 0.0027(5)
C10 0.0215(6) 0.0123(5) 0.0187(6) 0.0045(4) -0.0031(4) 0.0019(4)
C11 0.0207(6) 0.0121(5) 0.0187(6) 0.0050(4) -0.0034(4) 0.0019(4)
C12 0.0208(6) 0.0140(5) 0.0176(5) 0.0058(4) -0.0044(4) 0.0016(4)
C13 0.0194(5) 0.0136(5) 0.0148(5) 0.0052(4) -0.0025(4) 0.0008(4)
C14 0.0187(5) 0.0113(5) 0.0140(5) 0.0036(4) -0.0024(4) 0.0006(4)
C15 0.0194(5) 0.0110(5) 0.0138(5) 0.0044(4) -0.0007(4) 0.0021(4)
C16 0.0176(5) 0.0125(5) 0.0157(5) 0.0053(4) 0.0005(4) 0.0020(4)
C17 0.0266(6) 0.0129(5) 0.0172(5) 0.0052(4) -0.0026(5) 0.0026(4)
C18 0.0236(6) 0.0142(5) 0.0191(6) 0.0064(4) -0.0034(5) 0.0035(4)
C19 0.0186(5) 0.0156(5) 0.0172(5) 0.0063(4) -0.0007(4) 0.0036(4)
C20 0.0234(6) 0.0190(6) 0.0188(6) 0.0079(5) -0.0031(5) 0.0045(5)
C21 0.0345(8) 0.0235(7) 0.0259(7) 0.0123(6) -0.0008(6) -0.0026(6)
C22 0.0265(7) 0.0209(7) 0.0363(8) 0.0039(6) -0.0055(6) 0.0088(5)
C23 0.0204(6) 0.0110(5) 0.0194(6) 0.0037(4) -0.0026(4) 0.0016(4)
C24 0.0200(6) 0.0150(5) 0.0244(6) 0.0058(5) 0.0004(5) 0.0033(4)
C25 0.0236(6) 0.0149(5) 0.0265(6) 0.0085(5) 0.0024(5) 0.0034(5)
C26 0.0223(6) 0.0119(5) 0.0204(6) 0.0037(4) -0.0028(5) 0.0041(4)
C27 0.0176(5) 0.0153(5) 0.0186(6) 0.0021(4) -0.0010(4) 0.0034(4)
C28 0.0203(6) 0.0155(5) 0.0174(5) 0.0039(4) -0.0023(4) 0.0007(4)
C29 0.0243(7) 0.0271(7) 0.0419(9) 0.0162(6) 0.0086(6) 0.0090(5)
C30 0.0264(7) 0.0176(6) 0.0308(7) 0.0097(5) -0.0011(5) 0.0063(5)
C31 0.0281(7) 0.0254(7) 0.0286(7) 0.0116(6) 0.0011(6) -0.0006(5)
C32 0.0195(5) 0.0132(5) 0.0162(5) 0.0057(4) -0.0019(4) 0.0003(4)
C33 0.0215(6) 0.0149(5) 0.0164(5) 0.0072(4) -0.0010(4) 0.0006(4)
C34 0.0190(6) 0.0203(6) 0.0138(5) 0.0070(4) -0.0015(4) -0.0010(4)
C35 0.0231(6) 0.0224(6) 0.0176(6) 0.0067(5) -0.0002(5) 0.0052(5)
C36 0.0218(6) 0.0327(7) 0.0209(6) 0.0114(6) -0.0023(5) 0.0043(5)
C37 0.0300(7) 0.0274(7) 0.0168(6) 0.0061(5) -0.0042(5) -0.0040(5)
C38 0.0375(8) 0.0187(6) 0.0201(6) 0.0043(5) -0.0047(6) -0.0004(5)
C39 0.0297(7) 0.0204(6) 0.0198(6) 0.0075(5) -0.0056(5) 0.0006(5)

loop_
_atom_type_symbol
_atom_type_description
_atom_type_scat_dispersion_real
_atom_type_scat_dispersion_imag
_atom_type_scat_source
C C 0.0033 0.0016 'International Tables Vol C Tables 4.2.6.8 and 6.1.1.4'
H H 0.0000 0.0000 'International Tables Vol C Tables 4.2.6.8 and 6.1.1.4'
N N 0.0061 0.0033 'International Tables Vol C Tables 4.2.6.8 and 6.1.1.4'
O O 0.0106 0.0060 'International Tables Vol C Tables 4.2.6.8 and 6.1.1.4'
Pd Pd -0.9988 1.0072 'International Tables Vol C Tables 4.2.6.8 and 6.1.1.4'

loop_
_geom_angle_atom_site_label_1
_geom_angle_atom_site_label_2
_geom_angle_atom_site_label_3
_geom_angle
_geom_angle_site_symmetry_1
_geom_angle_site_symmetry_3
_geom_angle_publ_flag
C32 O1 C33 125.48(10) . . ?
C1 N1 C4 110.28(11) . . ?
C1 N1 H1 124.9 . . ?
C4 N1 H1 124.9 . . ?
C14 N3 C11 109.93(10) . . ?
C14 N3 H3 125.0 . . ?
C11 N3 H3 125.0 . . ?
N2 Pd1' N4 178.9(4) . . ?
C6 N2 C9 104.87(11) . . ?
C6 N2 Pd1' 127.0(2) . . ?
C9 N2 Pd1' 128.1(2) . . ?
C16 N4 C19 108.17(10) . . ?
C16 N4 Pd1' 128.11(19) . . ?
C19 N4 Pd1' 123.5(2) . . ?
C32 N5 C34 126.43(11) . . ?
N1 C1 C20 127.03(11) . . ?
N1 C1 C2 106.97(11) . . ?
C20 C1 C2 125.99(12) . . ?
C3 C2 C1 108.19(12) . . ?
C3 C2 H2 125.9 . . ?
C1 C2 H2 125.9 . . ?
C2 C3 C4 107.72(12) . . ?
C2 C3 H3A 126.1 . . ?
C4 C3 H3A 126.1 . . ?
C5 C4 N1 125.11(12) . . ?
C5 C4 C3 128.08(13) . . ?
N1 C4 C3 106.81(12) . . ?
C4 C5 C6 126.63(13) . . ?
C4 C5 H5 116.7 . . ?
C6 C5 H5 116.7 . . ?
N2 C6 C5 125.03(13) . . ?
N2 C6 C7 111.56(12) . . ?
C5 C6 C7 123.27(13) . . ?
C8 C7 C6 106.25(12) . . ?
C8 C7 H7 126.9 . . ?
C6 C7 H7 126.9 . . ?
C7 C8 C9 106.35(13) . . ?
C7 C8 H8 126.8 . . ?
C9 C8 H8 126.8 . . ?
N2 C9 C10 125.04(12) . . ?
N2 C9 C8 110.95(11) . . ?
C10 C9 C8 124.00(12) . . ?
C11 C10 C9 125.00(12) . . ?
C11 C10 C23 117.07(11) . . ?
C9 C10 C23 117.84(11) . . ?
N3 C11 C10 125.95(11) . . ?
N3 C11 C12 106.93(10) . . ?
C10 C11 C12 127.03(11) . . ?
C13 C12 C11 107.60(10) . . ?
C13 C12 H12 126.2 . . ?
C11 C12 H12 126.2 . . ?
C12 C13 C14 108.16(10) . . ?
C12 C13 C32 130.62(11) . . ?
C14 C13 C32 121.21(11) . . ?
N3 C14 C15 129.87(11) . . ?
N3 C14 C13 107.37(10) . . ?
C15 C14 C13 122.74(11) . . ?
C16 C15 C14 125.71(11) . . ?
C16 C15 C33 118.77(10) . . ?
C14 C15 C33 115.42(10) . . ?
N4 C16 C15 122.66(11) . . ?
N4 C16 C17 112.69(10) . . ?
C15 C16 C17 124.61(11) . . ?
C16 C17 C18 103.66(10) . . ?
C16 C17 H17A 111.0 . . ?
C18 C17 H17A 111.0 . . ?
C16 C17 H17B 111.0 . . ?
C18 C17 H17B 111.0 . . ?
H17A C17 H17B 109.0 . . ?
C19 C18 C22 112.85(11) . . ?
C19 C18 C17 101.23(10) . . ?
C22 C18 C17 111.06(12) . . ?
C19 C18 C21 109.34(12) . . ?
C22 C18 C21 109.95(12) . . ?
C17 C18 C21 112.18(11) . . ?
N4 C19 C20 125.49(11) . . ?
N4 C19 C18 113.58(10) . . ?
C20 C19 C18 120.87(11) . . ?
C19 C20 C1 128.54(12) . . ?
C19 C20 H20 115.7 . . ?
C1 C20 H20 115.7 . . ?
C18 C21 H21A 109.5 . . ?
C18 C21 H21B 109.5 . . ?
H21A C21 H21B 109.5 . . ?
C18 C21 H21C 109.5 . . ?
H21A C21 H21C 109.5 . . ?
H21B C21 H21C 109.5 . . ?
C18 C22 H22A 109.5 . . ?
C18 C22 H22B 109.5 . . ?
H22A C22 H22B 109.5 . . ?
C18 C22 H22C 109.5 . . ?
H22A C22 H22C 109.5 . . ?
H22B C22 H22C 109.5 . . ?
C28 C23 C24 119.67(11) . . ?
C28 C23 C10 121.69(12) . . ?
C24 C23 C10 118.63(12) . . ?
C25 C24 C23 119.41(12) . . ?
C25 C24 C29 119.95(13) . . ?
C23 C24 C29 120.62(12) . . ?
C26 C25 C24 121.84(13) . . ?
C26 C25 H25 119.1 . . ?
C24 C25 H25 119.1 . . ?
C27 C26 C25 117.60(12) . . ?
C27 C26 C30 121.33(12) . . ?
C25 C26 C30 121.07(12) . . ?
C26 C27 C28 122.46(12) . . ?
C26 C27 H27 118.8 . . ?
C28 C27 H27 118.8 . . ?
C27 C28 C23 119.00(12) . . ?
C27 C28 C31 119.13(12) . . ?
C23 C28 C31 121.85(12) . . ?
C24 C29 H29A 109.5 . . ?
C24 C29 H29B 109.5 . . ?
H29A C29 H29B 109.5 . . ?
C24 C29 H29C 109.5 . . ?
H29A C29 H29C 109.5 . . ?
H29B C29 H29C 109.5 . . ?
C26 C30 H30A 109.5 . . ?
C26 C30 H30B 109.5 . . ?
H30A C30 H30B 109.5 . . ?
C26 C30 H30C 109.5 . . ?
H30A C30 H30C 109.5 . . ?
H30B C30 H30C 109.5 . . ?
C28 C31 H31A 109.5 . . ?
C28 C31 H31B 109.5 . . ?
H31A C31 H31B 109.5 . . ?
C28 C31 H31C 109.5 . . ?
H31A C31 H31C 109.5 . . ?
H31B C31 H31C 109.5 . . ?
N5 C32 O1 122.44(11) . . ?
N5 C32 C13 122.10(11) . . ?
O1 C32 C13 115.46(10) . . ?
O2 C33 O1 113.99(11) . . ?
O2 C33 C15 126.35(11) . . ?
O1 C33 C15 119.65(10) . . ?
C39 C34 C35 118.72(11) . . ?
C39 C34 N5 127.74(11) . . ?
C35 C34 N5 113.51(12) . . ?
C36 C35 C34 121.00(13) . . ?
C36 C35 H35 119.5 . . ?
C34 C35 H35 119.5 . . ?
C37 C36 C35 119.85(13) . . ?
C37 C36 H36 120.1 . . ?
C35 C36 H36 120.1 . . ?
C36 C37 C38 119.36(12) . . ?
C36 C37 H37 120.3 . . ?
C38 C37 H37 120.3 . . ?
C39 C38 C37 121.29(14) . . ?
C39 C38 H38 119.4 . . ?
C37 C38 H38 119.4 . . ?
C34 C39 C38 119.72(13) . . ?
C34 C39 H39 120.1 . . ?
C38 C39 H39 120.1 . . ?

loop_
_geom_bond_atom_site_label_1
_geom_bond_atom_site_label_2
_geom_bond_distance
_geom_bond_site_symmetry_2
_geom_bond_publ_flag
O1 C32 1.3834(15) . ?
O1 C33 1.3933(15) . ?
O2 C33 1.2067(15) . ?
N1 C1 1.3573(17) . ?
N1 C4 1.3788(17) . ?
N1 H1 0.8800 . ?
N3 C14 1.3550(15) . ?
N3 C11 1.3926(16) . ?
N3 H3 0.8800 . ?
Pd1' N2 2.031(7) . ?
Pd1' N4 2.122(7) . ?
N2 C6 1.3600(17) . ?
N2 C9 1.3743(17) . ?
N4 C16 1.3506(15) . ?
N4 C19 1.3590(15) . ?
N5 C32 1.2774(15) . ?
N5 C34 1.4147(16) . ?
C1 C20 1.3936(19) . ?
C1 C2 1.4274(18) . ?
C2 C3 1.366(2) . ?
C2 H2 0.9500 . ?
C3 C4 1.4238(19) . ?
C3 H3A 0.9500 . ?
C4 C5 1.376(2) . ?
C5 C6 1.406(2) . ?
C5 H5 0.9500 . ?
C6 C7 1.448(2) . ?
C7 C8 1.354(2) . ?
C7 H7 0.9500 . ?
C8 C9 1.4496(19) . ?
C8 H8 0.9500 . ?
C9 C10 1.4027(17) . ?
C10 C11 1.3962(17) . ?
C10 C23 1.4985(17) . ?
C11 C12 1.4148(17) . ?
C12 C13 1.3790(17) . ?
C12 H12 0.9500 . ?
C13 C14 1.4212(16) . ?
C13 C32 1.4366(17) . ?
C14 C15 1.4102(16) . ?
C15 C16 1.4036(16) . ?
C15 C33 1.4729(17) . ?
C16 C17 1.5105(17) . ?
C17 C18 1.5326(17) . ?
C17 H17A 0.9900 . ?
C17 H17B 0.9900 . ?
C18 C19 1.5212(18) . ?
C18 C22 1.532(2) . ?
C18 C21 1.534(2) . ?
C19 C20 1.3846(17) . ?
C20 H20 0.9500 . ?
C21 H21A 0.9800 . ?
C21 H21B 0.9800 . ?
C21 H21C 0.9800 . ?
C22 H22A 0.9800 . ?
C22 H22B 0.9800 . ?
C22 H22C 0.9800 . ?
C23 C28 1.4001(19) . ?
C23 C24 1.4016(19) . ?
C24 C25 1.3939(18) . ?
C24 C29 1.508(2) . ?
C25 C26 1.3925(19) . ?
C25 H25 0.9500 . ?
C26 C27 1.3852(19) . ?
C26 C30 1.5089(18) . ?
C27 C28 1.3941(18) . ?
C27 H27 0.9500 . ?
C28 C31 1.508(2) . ?
C29 H29A 0.9800 . ?
C29 H29B 0.9800 . ?
C29 H29C 0.9800 . ?
C30 H30A 0.9800 . ?
C30 H30B 0.9800 . ?
C30 H30C 0.9800 . ?
C31 H31A 0.9800 . ?
C31 H31B 0.9800 . ?
C31 H31C 0.9800 . ?
C34 C39 1.389(2) . ?
C34 C35 1.4002(18) . ?
C35 C36 1.3994(19) . ?
C35 H35 0.9500 . ?
C36 C37 1.373(2) . ?
C36 H36 0.9500 . ?
C37 C38 1.393(2) . ?
C37 H37 0.9500 . ?
C38 C39 1.3917(19) . ?
C38 H38 0.9500 . ?
C39 H39 0.9500 . ?

loop_
_geom_torsion_atom_site_label_1
_geom_torsion_atom_site_label_2
_geom_torsion_atom_site_label_3
_geom_torsion_atom_site_label_4
_geom_torsion
_geom_torsion_site_symmetry_1
_geom_torsion_site_symmetry_2
_geom_torsion_site_symmetry_3
_geom_torsion_site_symmetry_4
_geom_torsion_publ_flag
N4 Pd1' N2 C6 149(22) . . . . ?
N4 Pd1' N2 C9 -28(23) . . . . ?
N2 Pd1' N4 C16 22(23) . . . . ?
N2 Pd1' N4 C19 -164(22) . . . . ?
C4 N1 C1 C20 176.93(15) . . . . ?
C4 N1 C1 C2 -1.66(17) . . . . ?
N1 C1 C2 C3 1.31(17) . . . . ?
C20 C1 C2 C3 -177.30(15) . . . . ?
C1 C2 C3 C4 -0.47(18) . . . . ?
C1 N1 C4 C5 -177.91(16) . . . . ?
C1 N1 C4 C3 1.38(18) . . . . ?
C2 C3 C4 C5 178.74(18) . . . . ?
C2 C3 C4 N1 -0.52(19) . . . . ?
N1 C4 C5 C6 -4.3(3) . . . . ?
C3 C4 C5 C6 176.58(17) . . . . ?
C9 N2 C6 C5 -174.93(17) . . . . ?
Pd1' N2 C6 C5 7.3(4) . . . . ?
C9 N2 C6 C7 1.0(2) . . . . ?
Pd1' N2 C6 C7 -176.7(3) . . . . ?
C4 C5 C6 N2 1.1(3) . . . . ?
C4 C5 C6 C7 -174.32(19) . . . . ?
N2 C6 C7 C8 -1.3(2) . . . . ?
C5 C6 C7 C8 174.67(17) . . . . ?
C6 C7 C8 C9 1.1(2) . . . . ?
C6 N2 C9 C10 -178.64(15) . . . . ?
Pd1' N2 C9 C10 -0.9(4) . . . . ?
C6 N2 C9 C8 -0.30(18) . . . . ?
Pd1' N2 C9 C8 177.4(3) . . . . ?
C7 C8 C9 N2 -0.5(2) . . . . ?
C7 C8 C9 C10 177.84(16) . . . . ?
N2 C9 C10 C11 4.2(2) . . . . ?
C8 C9 C10 C11 -173.97(15) . . . . ?
N2 C9 C10 C23 -179.49(14) . . . . ?
C8 C9 C10 C23 2.4(2) . . . . ?
C14 N3 C11 C10 176.31(13) . . . . ?
C14 N3 C11 C12 -0.39(15) . . . . ?
C9 C10 C11 N3 -2.2(2) . . . . ?
C23 C10 C11 N3 -178.57(13) . . . . ?
C9 C10 C11 C12 173.87(14) . . . . ?
C23 C10 C11 C12 -2.5(2) . . . . ?
N3 C11 C12 C13 0.72(15) . . . . ?
C10 C11 C12 C13 -175.94(14) . . . . ?
C11 C12 C13 C14 -0.77(15) . . . . ?
C11 C12 C13 C32 178.76(14) . . . . ?
C11 N3 C14 C15 178.27(13) . . . . ?
C11 N3 C14 C13 -0.07(15) . . . . ?
C12 C13 C14 N3 0.53(15) . . . . ?
C32 C13 C14 N3 -179.05(12) . . . . ?
C12 C13 C14 C15 -177.96(12) . . . . ?
C32 C13 C14 C15 2.5(2) . . . . ?
N3 C14 C15 C16 -3.4(2) . . . . ?
C13 C14 C15 C16 174.73(12) . . . . ?
N3 C14 C15 C33 -179.75(13) . . . . ?
C13 C14 C15 C33 -1.62(19) . . . . ?
C19 N4 C16 C15 -175.47(12) . . . . ?
Pd1' N4 C16 C15 -0.5(3) . . . . ?
C19 N4 C16 C17 2.67(15) . . . . ?
Pd1' N4 C16 C17 177.7(3) . . . . ?
C14 C15 C16 N4 4.9(2) . . . . ?
C33 C15 C16 N4 -178.84(12) . . . . ?
C14 C15 C16 C17 -172.99(13) . . . . ?
C33 C15 C16 C17 3.25(19) . . . . ?
N4 C16 C17 C18 -6.96(15) . . . . ?
C15 C16 C17 C18 171.13(12) . . . . ?
C16 C17 C18 C19 7.66(13) . . . . ?
C16 C17 C18 C22 127.71(12) . . . . ?
C16 C17 C18 C21 -108.80(12) . . . . ?
C16 N4 C19 C20 -179.69(13) . . . . ?
Pd1' N4 C19 C20 5.0(3) . . . . ?
C16 N4 C19 C18 3.01(15) . . . . ?
Pd1' N4 C19 C18 -172.3(3) . . . . ?
C22 C18 C19 N4 -125.81(13) . . . . ?
C17 C18 C19 N4 -7.04(15) . . . . ?
C21 C18 C19 N4 111.49(12) . . . . ?
C22 C18 C19 C20 56.76(18) . . . . ?
C17 C18 C19 C20 175.53(12) . . . . ?
C21 C18 C19 C20 -65.95(16) . . . . ?
N4 C19 C20 C1 -0.4(2) . . . . ?
C18 C19 C20 C1 176.70(14) . . . . ?
N1 C1 C20 C19 -2.6(3) . . . . ?
C2 C1 C20 C19 175.70(14) . . . . ?
C11 C10 C23 C28 -82.51(16) . . . . ?
C9 C10 C23 C28 100.85(15) . . . . ?
C11 C10 C23 C24 98.28(15) . . . . ?
C9 C10 C23 C24 -78.37(17) . . . . ?
C28 C23 C24 C25 -0.30(19) . . . . ?
C10 C23 C24 C25 178.93(11) . . . . ?
C28 C23 C24 C29 -178.68(12) . . . . ?
C10 C23 C24 C29 0.56(19) . . . . ?
C23 C24 C25 C26 -0.4(2) . . . . ?
C29 C24 C25 C26 177.98(13) . . . . ?
C24 C25 C26 C27 0.6(2) . . . . ?
C24 C25 C26 C30 -179.05(12) . . . . ?
C25 C26 C27 C28 -0.02(19) . . . . ?
C30 C26 C27 C28 179.60(12) . . . . ?
C26 C27 C28 C23 -0.67(19) . . . . ?
C26 C27 C28 C31 177.59(12) . . . . ?
C24 C23 C28 C27 0.82(18) . . . . ?
C10 C23 C28 C27 -178.39(11) . . . . ?
C24 C23 C28 C31 -177.39(12) . . . . ?
C10 C23 C28 C31 3.40(19) . . . . ?
C34 N5 C32 O1 -0.5(2) . . . . ?
C34 N5 C32 C13 179.37(12) . . . . ?
C33 O1 C32 N5 179.82(12) . . . . ?
C33 O1 C32 C13 -0.04(18) . . . . ?
C12 C13 C32 N5 -0.9(2) . . . . ?
C14 C13 C32 N5 178.60(13) . . . . ?
C12 C13 C32 O1 178.99(13) . . . . ?
C14 C13 C32 O1 -1.54(18) . . . . ?
C32 O1 C33 O2 179.56(12) . . . . ?
C32 O1 C33 C15 0.78(19) . . . . ?
C16 C15 C33 O2 4.8(2) . . . . ?
C14 C15 C33 O2 -178.57(13) . . . . ?
C16 C15 C33 O1 -176.57(11) . . . . ?
C14 C15 C33 O1 0.05(18) . . . . ?
C32 N5 C34 C39 12.0(2) . . . . ?
C32 N5 C34 C35 -170.01(13) . . . . ?
C39 C34 C35 C36 -2.9(2) . . . . ?
N5 C34 C35 C36 178.90(12) . . . . ?
C34 C35 C36 C37 1.2(2) . . . . ?
C35 C36 C37 C38 1.1(2) . . . . ?
C36 C37 C38 C39 -1.7(2) . . . . ?
C35 C34 C39 C38 2.3(2) . . . . ?
N5 C34 C39 C38 -179.78(14) . . . . ?
C37 C38 C39 C34 -0.1(2) . . . . ?
